data_1556426
loop_
_publ_author_name
'Rungthanaphatsophon, P.'
'Fajen, O.J.'
'Kelley, S.P.'
'Walensky, J.R.'

_publ_section_title
;
 Thorium(IV) and Uranium(IV) Phosphaazaallenes
;
_journal_name_full Inorganics
_journal_page_first 105
_journal_paper_doi 10.3390/inorganics7090105
_journal_volume 7
_journal_year 2019
_chemical_absolute_configuration ad
_chemical_formula_moiety 'C38 H58 P2 Si2 Th'
_chemical_formula_sum 'C38 H58 P2 Si2 Th'
_chemical_formula_weight 865.00
_space_group_crystal_system tetragonal
_space_group_IT_number 96
_space_group_name_Hall 'P 4nw 2abw'
_space_group_name_H-M_alt 'P 43 21 2'
_atom_sites_solution_hydrogens geom
_atom_sites_solution_primary iterative
_atom_sites_solution_secondary difmap
_cell_angle_alpha 90
_cell_angle_beta 90
_cell_angle_gamma 90
_cell_formula_units_Z 4
_cell_length_a 12.1642(12)
_cell_length_b 12.1642(12)
_cell_length_c 26.953(3)
_cell_measurement_reflns_used 9987
_cell_measurement_temperature 100(2)
_cell_measurement_theta_max 28.7
_cell_measurement_theta_min 2.8
_cell_volume 3988.2(7)
_computing_cell_refinement 'SAINT (Bruker, 1998)'
_computing_data_collection 'SMART (Bruker, 1998)'
_computing_data_reduction 'SAINT (Bruker, 1998)'
_computing_molecular_graphics 'ORTEP-III (Burnett & Johnson, 1996)'
_computing_publication_material 'CIFTAB (Sheldrick, 1997)'
_computing_structure_refinement 'SHELXL-97 (Sheldrick, 1997)'
_computing_structure_solution 'SHELXS-97 (Sheldrick, 1997)'
_diffrn_ambient_temperature 100(2)
_diffrn_measured_fraction_theta_full 0.998
_diffrn_measured_fraction_theta_max 0.997
_diffrn_measurement_device_type 'Bruker SMART CCD area detector'
_diffrn_measurement_method 'omega scans'
_diffrn_radiation_type MoK\a
_diffrn_radiation_wavelength 0.71073
_diffrn_reflns_av_R_equivalents 0.0433
_diffrn_reflns_av_unetI/netI 0.0270
_diffrn_reflns_Laue_measured_fraction_full 0.998
_diffrn_reflns_Laue_measured_fraction_max 0.997
_diffrn_reflns_limit_h_max 13
_diffrn_reflns_limit_h_min -16
_diffrn_reflns_limit_k_max 15
_diffrn_reflns_limit_k_min -15
_diffrn_reflns_limit_l_max 36
_diffrn_reflns_limit_l_min -36
_diffrn_reflns_number 32720
_diffrn_reflns_point_group_measured_fraction_full 0.999
_diffrn_reflns_point_group_measured_fraction_max 0.997
_diffrn_reflns_theta_full 25.242
_diffrn_reflns_theta_max 28.738
_diffrn_reflns_theta_min 2.486
_diffrn_standards_decay_% 0.0
_exptl_absorpt_coefficient_mu 3.903
_exptl_absorpt_correction_T_max 0.51
_exptl_absorpt_correction_T_min 0.40
_exptl_absorpt_correction_type multi-scan
_exptl_absorpt_process_details
;
 Data were corrected for decay and absorption using the program SADABS 
 (Sheldrick, G. M. (2003). SADABS. Version 2.10. University of
 G\"ottingen, Germany).
;
_exptl_crystal_colour Red
_exptl_crystal_density_diffrn 1.441
_exptl_crystal_description Prism
_exptl_crystal_F_000 1736
_exptl_crystal_size_max 0.250
_exptl_crystal_size_mid 0.200
_exptl_crystal_size_min 0.200
_refine_diff_density_max 1.658
_refine_diff_density_min -1.569
_refine_diff_density_rms 0.082
_refine_ls_abs_structure_details
;
 Flack x determined using 1950 quotients [(I+)-(I-)]/[(I+)+(I-)]
 (Parsons, Flack and Wagner, Acta Cryst. B69 (2013) 249-259).
;
_refine_ls_abs_structure_Flack -0.009(3)
_refine_ls_extinction_coef .
_refine_ls_extinction_method none
_refine_ls_goodness_of_fit_ref 1.077
_refine_ls_hydrogen_treatment constr
_refine_ls_matrix_type full
_refine_ls_number_parameters 203
_refine_ls_number_reflns 5170
_refine_ls_number_restraints 0
_refine_ls_restrained_S_all 1.077
_refine_ls_R_factor_all 0.0229
_refine_ls_R_factor_gt 0.0203
_refine_ls_shift/su_max 0.002
_refine_ls_shift/su_mean 0.000
_refine_ls_structure_factor_coef Fsqd
_refine_ls_weighting_details 'w=1/[\s^2^(Fo^2^)+(0.0178P)^2^+1.6384P] where P=(Fo^2^+2Fc^2^)/3'
_refine_ls_weighting_scheme calc
_refine_ls_wR_factor_gt 0.0416
_refine_ls_wR_factor_ref 0.0424
_reflns_Friedel_coverage 0.711
_reflns_Friedel_fraction_full 1.000
_reflns_Friedel_fraction_max 0.998
_reflns_number_gt 4903
_reflns_number_total 5170
_reflns_threshold_expression 'I > 2\s(I)'
_cod_data_source_file Complex1_CIF.cif
_cod_data_source_block PR5029
_cod_original_cell_volume 3988.1(9)
_cod_database_code 1556426
_shelx_space_group_comment
;
The symmetry employed for this shelxl refinement is uniquely defined
by the following loop, which should always be used as a source of
symmetry information in preference to the above space-group names.
They are only intended as comments.
;
_shelx_estimated_absorpt_t_min 0.442
_shelx_estimated_absorpt_t_max 0.509

loop_
_space_group_symop_operation_xyz
'x, y, z'
'-y+1/2, x+1/2, z+3/4'
'-x, -y, z+1/2'
'y+1/2, -x+1/2, z+1/4'
'x+1/2, -y+1/2, -z+1/4'
'-x+1/2, y+1/2, -z+3/4'
'y, x, -z'
'-y, -x, -z+1/2'

loop_
_atom_site_label
_atom_site_type_symbol
_atom_site_fract_x
_atom_site_fract_y
_atom_site_fract_z
_atom_site_U_iso_or_equiv
_atom_site_adp_type
_atom_site_occupancy
_atom_site_site_symmetry_order
_atom_site_calc_flag
_atom_site_refinement_flags_posn
_atom_site_refinement_flags_adp
_atom_site_refinement_flags_occupancy
_atom_site_disorder_assembly
_atom_site_disorder_group
Th1 Th 0.52316(2) 0.47684(2) 0.2500 0.01350(5) Uani 1 2 d S T P . .
P1 P 0.29194(7) 0.47217(9) 0.25929(3) 0.02120(18) Uani 1 1 d . . . . .
Si1 Si 0.17947(9) 0.57259(10) 0.30612(4) 0.0243(2) Uani 1 1 d . . . . .
C1 C 0.5320(3) 0.4429(3) 0.35250(11) 0.0206(7) Uani 1 1 d . . . . .
C2 C 0.5922(3) 0.3547(3) 0.33105(14) 0.0248(8) Uani 1 1 d . . . . .
C3 C 0.6912(3) 0.3982(4) 0.31182(14) 0.0274(9) Uani 1 1 d . . . . .
C4 C 0.6915(3) 0.5132(4) 0.32027(13) 0.0238(8) Uani 1 1 d . . . . .
C5 C 0.5934(3) 0.5408(3) 0.34631(11) 0.0196(8) Uani 1 1 d . . . . .
C6 C 0.4301(3) 0.4300(3) 0.38383(12) 0.0282(8) Uani 1 1 d . . . . .
H6A H 0.4499 0.3972 0.4158 0.042 Uiso 1 1 calc R U . . .
H6B H 0.3776 0.3821 0.3667 0.042 Uiso 1 1 calc R U . . .
H6C H 0.3966 0.5022 0.3894 0.042 Uiso 1 1 calc R U . . .
C7 C 0.5567(4) 0.2365(3) 0.33389(17) 0.0379(11) Uani 1 1 d . . . . .
H7A H 0.6126 0.1898 0.3184 0.057 Uiso 1 1 calc R U . . .
H7B H 0.4866 0.2274 0.3164 0.057 Uiso 1 1 calc R U . . .
H7C H 0.5477 0.2152 0.3687 0.057 Uiso 1 1 calc R U . . .
C8 C 0.7929(4) 0.3356(4) 0.29598(18) 0.0406(12) Uani 1 1 d . . . . .
H8A H 0.8514 0.3469 0.3204 0.061 Uiso 1 1 calc R U . . .
H8B H 0.8173 0.3623 0.2635 0.061 Uiso 1 1 calc R U . . .
H8C H 0.7757 0.2570 0.2938 0.061 Uiso 1 1 calc R U . . .
C9 C 0.7892(3) 0.5866(4) 0.31076(16) 0.0354(11) Uani 1 1 d . . . . .
H9A H 0.8496 0.5657 0.3329 0.053 Uiso 1 1 calc R U . . .
H9B H 0.7687 0.6633 0.3170 0.053 Uiso 1 1 calc R U . . .
H9C H 0.8129 0.5785 0.2762 0.053 Uiso 1 1 calc R U . . .
C10 C 0.5673(4) 0.6487(3) 0.37035(13) 0.0266(8) Uani 1 1 d . . . . .
H10A H 0.4946 0.6737 0.3594 0.040 Uiso 1 1 calc R U . . .
H10B H 0.6228 0.7031 0.3609 0.040 Uiso 1 1 calc R U . . .
H10C H 0.5674 0.6398 0.4065 0.040 Uiso 1 1 calc R U . . .
C11 C 0.2602(4) 0.6845(4) 0.33680(17) 0.0371(11) Uani 1 1 d . . . . .
H11A H 0.3142 0.7140 0.3133 0.056 Uiso 1 1 calc R U . . .
H11B H 0.2985 0.6547 0.3658 0.056 Uiso 1 1 calc R U . . .
H11C H 0.2103 0.7433 0.3473 0.056 Uiso 1 1 calc R U . . .
C12 C 0.1084(3) 0.4850(4) 0.35359(15) 0.0359(10) Uani 1 1 d . . . . .
H12A H 0.1629 0.4550 0.3767 0.054 Uiso 1 1 calc R U . . .
H12B H 0.0701 0.4245 0.3369 0.054 Uiso 1 1 calc R U . . .
H12C H 0.0551 0.5297 0.3719 0.054 Uiso 1 1 calc R U . . .
C13 C 0.0721(4) 0.6377(4) 0.26573(15) 0.0357(10) Uani 1 1 d . . . . .
H13A H 0.0234 0.6832 0.2862 0.054 Uiso 1 1 calc R U . . .
H13B H 0.0290 0.5802 0.2493 0.054 Uiso 1 1 calc R U . . .
H13C H 0.1078 0.6837 0.2406 0.054 Uiso 1 1 calc R U . . .
C14 C 0.2000(3) 0.3562(3) 0.24466(14) 0.0214(7) Uani 1 1 d . . . . .
C15 C 0.2046(4) 0.2590(4) 0.27132(14) 0.0292(9) Uani 1 1 d . . . . .
H15 H 0.2554 0.2523 0.2979 0.035 Uiso 1 1 calc R U . . .
C16 C 0.1360(4) 0.1706(4) 0.25996(15) 0.0364(11) Uani 1 1 d . . . . .
H16 H 0.1412 0.1044 0.2785 0.044 Uiso 1 1 calc R U . . .
C17 C 0.0608(4) 0.1790(4) 0.22199(15) 0.0374(11) Uani 1 1 d . . . . .
H17 H 0.0141 0.1188 0.2143 0.045 Uiso 1 1 calc R U . . .
C18 C 0.0535(3) 0.2759(4) 0.19505(15) 0.0318(10) Uani 1 1 d . . . . .
H18 H 0.0013 0.2821 0.1690 0.038 Uiso 1 1 calc R U . . .
C19 C 0.1221(3) 0.3639(4) 0.20602(14) 0.0251(8) Uani 1 1 d . . . . .
H19 H 0.1166 0.4299 0.1873 0.030 Uiso 1 1 calc R U . . .

loop_
_atom_site_aniso_label
_atom_site_aniso_U_11
_atom_site_aniso_U_22
_atom_site_aniso_U_33
_atom_site_aniso_U_23
_atom_site_aniso_U_13
_atom_site_aniso_U_12
Th1 0.01154(5) 0.01154(5) 0.01742(7) 0.00006(4) 0.00006(4) 0.00091(7)
P1 0.0122(4) 0.0251(5) 0.0263(4) -0.0089(4) 0.0015(3) -0.0007(4)
Si1 0.0158(5) 0.0285(6) 0.0286(5) -0.0065(5) 0.0029(4) 0.0035(5)
C1 0.0202(18) 0.0215(17) 0.0201(14) 0.0039(11) -0.0035(13) -0.0010(15)
C2 0.027(2) 0.0196(19) 0.0276(18) 0.0079(14) -0.0028(15) 0.0014(15)
C3 0.024(2) 0.032(2) 0.0264(18) 0.0094(16) -0.0052(15) 0.0070(18)
C4 0.0151(16) 0.031(2) 0.0256(17) 0.0105(16) -0.0069(12) -0.0037(17)
C5 0.0205(18) 0.021(2) 0.0178(14) 0.0045(12) -0.0066(12) -0.0050(14)
C6 0.027(2) 0.033(2) 0.0246(16) 0.0043(15) 0.0023(15) -0.0085(17)
C7 0.049(3) 0.022(2) 0.043(2) 0.0100(18) 0.003(2) 0.004(2)
C8 0.027(2) 0.048(3) 0.048(3) 0.012(2) -0.002(2) 0.022(2)
C9 0.018(2) 0.049(3) 0.039(2) 0.015(2) -0.0101(17) -0.008(2)
C10 0.031(2) 0.024(2) 0.0248(17) -0.0015(15) -0.0061(16) -0.0065(17)
C11 0.030(2) 0.031(2) 0.050(3) -0.020(2) 0.0005(19) 0.0080(19)
C12 0.029(2) 0.043(3) 0.036(2) -0.001(2) 0.0125(16) 0.008(2)
C13 0.021(2) 0.047(3) 0.039(2) 0.0008(18) 0.0035(17) 0.011(2)
C14 0.0162(16) 0.0263(19) 0.0218(17) -0.0062(15) 0.0021(15) -0.0004(14)
C15 0.032(2) 0.032(2) 0.0238(17) -0.0003(15) 0.0020(15) -0.0045(18)
C16 0.048(3) 0.028(2) 0.033(2) 0.0024(16) 0.0089(18) -0.010(2)
C17 0.035(2) 0.039(3) 0.037(2) -0.0162(19) 0.0096(19) -0.018(2)
C18 0.023(2) 0.043(3) 0.030(2) -0.0153(18) -0.0011(15) -0.0068(18)
C19 0.0168(19) 0.033(2) 0.0251(18) -0.0044(16) 0.0016(14) -0.0003(17)

loop_
_atom_type_symbol
_atom_type_description
_atom_type_scat_dispersion_real
_atom_type_scat_dispersion_imag
_atom_type_scat_source
C C 0.0033 0.0016 'International Tables Vol C Tables 4.2.6.8 and 6.1.1.4'
H H 0.0000 0.0000 'International Tables Vol C Tables 4.2.6.8 and 6.1.1.4'
P P 0.1023 0.0942 'International Tables Vol C Tables 4.2.6.8 and 6.1.1.4'
Si Si 0.0817 0.0704 'International Tables Vol C Tables 4.2.6.8 and 6.1.1.4'
Th Th -7.2400 8.8979 'International Tables Vol C Tables 4.2.6.8 and 6.1.1.4'

loop_
_geom_angle_atom_site_label_1
_geom_angle_atom_site_label_2
_geom_angle_atom_site_label_3
_geom_angle
_geom_angle_site_symmetry_1
_geom_angle_site_symmetry_3
C2 Th1 C2 107.22(16) 8_665 .
C2 Th1 C1 135.51(11) 8_665 .
C2 Th1 C1 29.59(11) . .
C2 Th1 C1 29.59(11) 8_665 8_665
C2 Th1 C1 135.51(11) . 8_665
C1 Th1 C1 164.87(15) . 8_665
C2 Th1 C3 29.35(12) 8_665 8_665
C2 Th1 C3 88.52(12) . 8_665
C1 Th1 C3 117.79(11) . 8_665
C1 Th1 C3 48.29(11) 8_665 8_665
C2 Th1 C3 88.52(12) 8_665 .
C2 Th1 C3 29.35(12) . .
C1 Th1 C3 48.29(11) . .
C1 Th1 C3 117.79(11) 8_665 .
C3 Th1 C3 81.72(17) 8_665 .
C2 Th1 C4 48.37(12) 8_665 8_665
C2 Th1 C4 100.79(11) . 8_665
C1 Th1 C4 124.16(10) . 8_665
C1 Th1 C4 48.13(10) 8_665 8_665
C3 Th1 C4 29.15(13) 8_665 8_665
C3 Th1 C4 105.38(12) . 8_665
C2 Th1 C4 100.79(11) 8_665 .
C2 Th1 C4 48.37(12) . .
C1 Th1 C4 48.13(10) . .
C1 Th1 C4 124.17(10) 8_665 .
C3 Th1 C4 105.38(12) 8_665 .
C3 Th1 C4 29.15(13) . .
C4 Th1 C4 132.59(18) 8_665 .
C2 Th1 P1 126.69(8) 8_665 .
C2 Th1 P1 102.78(9) . .
C1 Th1 P1 87.00(8) . .
C1 Th1 P1 103.53(7) 8_665 .
C3 Th1 P1 112.18(9) 8_665 .
C3 Th1 P1 131.77(9) . .
C4 Th1 P1 83.63(9) 8_665 .
C4 Th1 P1 131.74(8) . .
C2 Th1 P1 102.78(9) 8_665 8_665
C2 Th1 P1 126.69(8) . 8_665
C1 Th1 P1 103.53(7) . 8_665
C1 Th1 P1 87.00(8) 8_665 8_665
C3 Th1 P1 131.77(9) 8_665 8_665
C3 Th1 P1 112.18(9) . 8_665
C4 Th1 P1 131.75(8) 8_665 8_665
C4 Th1 P1 83.63(9) . 8_665
P1 Th1 P1 92.75(5) . 8_665
C2 Th1 C5 48.38(11) 8_665 8_665
C2 Th1 C5 129.92(11) . 8_665
C1 Th1 C5 150.33(10) . 8_665
C1 Th1 C5 29.09(9) 8_665 8_665
C3 Th1 C5 48.06(11) 8_665 8_665
C3 Th1 C5 129.77(11) . 8_665
C4 Th1 C5 29.13(10) 8_665 8_665
C4 Th1 C5 149.13(11) . 8_665
P1 Th1 C5 78.59(7) . 8_665
P1 Th1 C5 102.95(7) 8_665 8_665
C2 Th1 C5 129.92(11) 8_665 .
C2 Th1 C5 48.38(11) . .
C1 Th1 C5 29.09(9) . .
C1 Th1 C5 150.33(10) 8_665 .
C3 Th1 C5 129.77(12) 8_665 .
C3 Th1 C5 48.06(11) . .
C4 Th1 C5 149.13(11) 8_665 .
C4 Th1 C5 29.13(10) . .
P1 Th1 C5 102.94(7) . .
P1 Th1 C5 78.59(7) 8_665 .
C5 Th1 C5 177.83(15) 8_665 .
C14 P1 Si1 99.70(12) . .
C14 P1 Th1 126.92(12) . .
Si1 P1 Th1 130.62(5) . .
C11 Si1 C13 108.4(2) . .
C11 Si1 C12 110.7(2) . .
C13 Si1 C12 108.4(2) . .
C11 Si1 P1 109.09(14) . .
C13 Si1 P1 109.29(14) . .
C12 Si1 P1 110.99(16) . .
C5 C1 C2 108.3(3) . .
C5 C1 C6 125.9(3) . .
C2 C1 C6 125.0(3) . .
C5 C1 Th1 77.25(16) . .
C2 C1 Th1 74.30(18) . .
C6 C1 Th1 122.5(2) . .
C3 C2 C1 107.8(3) . .
C3 C2 C7 128.4(4) . .
C1 C2 C7 123.5(4) . .
C3 C2 Th1 76.6(2) . .
C1 C2 Th1 76.11(19) . .
C7 C2 Th1 117.7(3) . .
C2 C3 C4 108.2(3) . .
C2 C3 C8 127.6(4) . .
C4 C3 C8 122.7(4) . .
C2 C3 Th1 74.0(2) . .
C4 C3 Th1 76.2(2) . .
C8 C3 Th1 126.8(3) . .
C3 C4 C5 108.1(3) . .
C3 C4 C9 124.0(4) . .
C5 C4 C9 127.1(4) . .
C3 C4 Th1 74.7(2) . .
C5 C4 Th1 76.11(18) . .
C9 C4 Th1 123.4(2) . .
C1 C5 C4 107.5(3) . .
C1 C5 C10 125.1(3) . .
C4 C5 C10 126.7(3) . .
C1 C5 Th1 73.66(17) . .
C4 C5 Th1 74.77(19) . .
C10 C5 Th1 124.9(2) . .
C1 C6 H6A 109.5 . .
C1 C6 H6B 109.5 . .
H6A C6 H6B 109.5 . .
C1 C6 H6C 109.5 . .
H6A C6 H6C 109.5 . .
H6B C6 H6C 109.5 . .
C2 C7 H7A 109.5 . .
C2 C7 H7B 109.5 . .
H7A C7 H7B 109.5 . .
C2 C7 H7C 109.5 . .
H7A C7 H7C 109.5 . .
H7B C7 H7C 109.5 . .
C3 C8 H8A 109.5 . .
C3 C8 H8B 109.5 . .
H8A C8 H8B 109.5 . .
C3 C8 H8C 109.5 . .
H8A C8 H8C 109.5 . .
H8B C8 H8C 109.5 . .
C4 C9 H9A 109.5 . .
C4 C9 H9B 109.5 . .
H9A C9 H9B 109.5 . .
C4 C9 H9C 109.5 . .
H9A C9 H9C 109.5 . .
H9B C9 H9C 109.5 . .
C5 C10 H10A 109.5 . .
C5 C10 H10B 109.5 . .
H10A C10 H10B 109.5 . .
C5 C10 H10C 109.5 . .
H10A C10 H10C 109.5 . .
H10B C10 H10C 109.5 . .
Si1 C11 H11A 109.5 . .
Si1 C11 H11B 109.5 . .
H11A C11 H11B 109.5 . .
Si1 C11 H11C 109.5 . .
H11A C11 H11C 109.5 . .
H11B C11 H11C 109.5 . .
Si1 C12 H12A 109.5 . .
Si1 C12 H12B 109.5 . .
H12A C12 H12B 109.5 . .
Si1 C12 H12C 109.5 . .
H12A C12 H12C 109.5 . .
H12B C12 H12C 109.5 . .
Si1 C13 H13A 109.5 . .
Si1 C13 H13B 109.5 . .
H13A C13 H13B 109.5 . .
Si1 C13 H13C 109.5 . .
H13A C13 H13C 109.5 . .
H13B C13 H13C 109.5 . .
C15 C14 C19 117.8(4) . .
C15 C14 P1 121.2(3) . .
C19 C14 P1 121.0(3) . .
C14 C15 C16 121.3(4) . .
C14 C15 H15 119.3 . .
C16 C15 H15 119.3 . .
C17 C16 C15 120.3(4) . .
C17 C16 H16 119.9 . .
C15 C16 H16 119.9 . .
C16 C17 C18 119.6(4) . .
C16 C17 H17 120.2 . .
C18 C17 H17 120.2 . .
C17 C18 C19 120.3(4) . .
C17 C18 H18 119.8 . .
C19 C18 H18 119.8 . .
C18 C19 C14 120.6(4) . .
C18 C19 H19 119.7 . .
C14 C19 H19 119.7 . .

loop_
_geom_bond_atom_site_label_1
_geom_bond_atom_site_label_2
_geom_bond_distance
_geom_bond_site_symmetry_2
Th1 C2 2.772(3) 8_665
Th1 C2 2.772(3) .
Th1 C1 2.795(3) .
Th1 C1 2.796(3) 8_665
Th1 C3 2.805(4) 8_665
Th1 C3 2.805(4) .
Th1 C4 2.824(3) 8_665
Th1 C4 2.824(3) .
Th1 P1 2.8243(9) .
Th1 P1 2.8243(9) 8_665
Th1 C5 2.841(3) 8_665
Th1 C5 2.841(3) .
P1 C14 1.843(4) .
P1 Si1 2.2265(14) .
Si1 C11 1.871(5) .
Si1 C13 1.876(4) .
Si1 C12 1.876(4) .
C1 C5 1.416(5) .
C1 C2 1.422(5) .
C1 C6 1.508(5) .
C2 C3 1.413(6) .
C2 C7 1.504(6) .
C3 C4 1.417(6) .
C3 C8 1.514(6) .
C4 C5 1.425(5) .
C4 C9 1.509(6) .
C5 C10 1.497(5) .
C6 H6A 0.9800 .
C6 H6B 0.9800 .
C6 H6C 0.9800 .
C7 H7A 0.9800 .
C7 H7B 0.9800 .
C7 H7C 0.9800 .
C8 H8A 0.9800 .
C8 H8B 0.9800 .
C8 H8C 0.9800 .
C9 H9A 0.9800 .
C9 H9B 0.9800 .
C9 H9C 0.9800 .
C10 H10A 0.9800 .
C10 H10B 0.9800 .
C10 H10C 0.9800 .
C11 H11A 0.9800 .
C11 H11B 0.9800 .
C11 H11C 0.9800 .
C12 H12A 0.9800 .
C12 H12B 0.9800 .
C12 H12C 0.9800 .
C13 H13A 0.9800 .
C13 H13B 0.9800 .
C13 H13C 0.9800 .
C14 C15 1.385(6) .
C14 C19 1.411(5) .
C15 C16 1.394(6) .
C15 H15 0.9500 .
C16 C17 1.377(6) .
C16 H16 0.9500 .
C17 C18 1.387(7) .
C17 H17 0.9500 .
C18 C19 1.389(6) .
C18 H18 0.9500 .
C19 H19 0.9500 .

loop_
_geom_torsion_atom_site_label_1
_geom_torsion_atom_site_label_2
_geom_torsion_atom_site_label_3
_geom_torsion_atom_site_label_4
_geom_torsion
_geom_torsion_site_symmetry_1
_geom_torsion_site_symmetry_2
_geom_torsion_site_symmetry_3
_geom_torsion_site_symmetry_4
C5 C1 C2 C3 0.3(4) . . . .
C6 C1 C2 C3 -170.3(3) . . . .
Th1 C1 C2 C3 70.7(3) . . . .
C5 C1 C2 C7 175.3(3) . . . .
C6 C1 C2 C7 4.7(6) . . . .
Th1 C1 C2 C7 -114.3(4) . . . .
C5 C1 C2 Th1 -70.4(2) . . . .
C6 C1 C2 Th1 119.0(3) . . . .
C1 C2 C3 C4 -1.2(4) . . . .
C7 C2 C3 C4 -175.9(4) . . . .
Th1 C2 C3 C4 69.2(3) . . . .
C1 C2 C3 C8 165.1(4) . . . .
C7 C2 C3 C8 -9.6(7) . . . .
Th1 C2 C3 C8 -124.5(4) . . . .
C1 C2 C3 Th1 -70.4(2) . . . .
C7 C2 C3 Th1 115.0(4) . . . .
C2 C3 C4 C5 1.7(4) . . . .
C8 C3 C4 C5 -165.4(3) . . . .
Th1 C3 C4 C5 69.4(2) . . . .
C2 C3 C4 C9 172.1(3) . . . .
C8 C3 C4 C9 4.9(6) . . . .
Th1 C3 C4 C9 -120.2(3) . . . .
C2 C3 C4 Th1 -67.7(3) . . . .
C8 C3 C4 Th1 125.1(4) . . . .
C2 C1 C5 C4 0.8(3) . . . .
C6 C1 C5 C4 171.2(3) . . . .
Th1 C1 C5 C4 -67.7(2) . . . .
C2 C1 C5 C10 -170.1(3) . . . .
C6 C1 C5 C10 0.4(5) . . . .
Th1 C1 C5 C10 121.5(3) . . . .
C2 C1 C5 Th1 68.5(2) . . . .
C6 C1 C5 Th1 -121.1(3) . . . .
C3 C4 C5 C1 -1.5(4) . . . .
C9 C4 C5 C1 -171.5(3) . . . .
Th1 C4 C5 C1 66.9(2) . . . .
C3 C4 C5 C10 169.1(3) . . . .
C9 C4 C5 C10 -0.9(6) . . . .
Th1 C4 C5 C10 -122.4(3) . . . .
C3 C4 C5 Th1 -68.5(3) . . . .
C9 C4 C5 Th1 121.6(4) . . . .
Si1 P1 C14 C15 -97.6(3) . . . .
Th1 P1 C14 C15 65.1(3) . . . .
Si1 P1 C14 C19 82.0(3) . . . .
Th1 P1 C14 C19 -115.3(3) . . . .
C19 C14 C15 C16 1.1(6) . . . .
P1 C14 C15 C16 -179.2(3) . . . .
C14 C15 C16 C17 -0.8(6) . . . .
C15 C16 C17 C18 0.0(6) . . . .
C16 C17 C18 C19 0.4(6) . . . .
C17 C18 C19 C14 -0.1(6) . . . .
C15 C14 C19 C18 -0.7(5) . . . .
P1 C14 C19 C18 179.7(3) . . . .
